data_7052139
loop_
_publ_author_name
'Johannes Teichert'
'Pascal Ouli\'e'
'Kane Jacob'
'Laure Vendier'
'Michel Etienne'
'Rosa M. Claramunt'
'Concepci\'on L\'opez'
'Carlos P\'erez Medina'
'Ibon Alkorta'
'Jos\'e Elguero'

_publ_section_title
;
 The structure of fluorinated indazoles: the effect of the replacement
 of a H by a F atom on the supramolecular structure of NH-indazoles
;
_journal_issue 6
_journal_name_full 'New Journal of Chemistry'
_journal_page_first 936
_journal_paper_doi 10.1039/b617988f
_journal_volume 31
_journal_year 2007
_chemical_compound_source 'synthesis as described'
_chemical_formula_moiety 'C8 H8 N2'
_chemical_formula_sum 'C8 H8 N2'
_chemical_formula_weight 132.16
_chemical_name_systematic
;
?
;
_space_group_IT_number 14
_symmetry_cell_setting monoclinic
_symmetry_Int_Tables_number 14
_symmetry_space_group_name_Hall '-P 2yn'
_symmetry_space_group_name_H-M 'P 1 21/n 1'
_atom_sites_solution_hydrogens geom
_atom_sites_solution_primary direct
_atom_sites_solution_secondary difmap
_cell_angle_alpha 90
_cell_angle_beta 90.588(12)
_cell_angle_gamma 90
_cell_formula_units_Z 4
_cell_length_a 8.9070(9)
_cell_length_b 5.6894(8)
_cell_length_c 13.0599(13)
_cell_measurement_reflns_used 8000
_cell_measurement_temperature 180
_cell_measurement_theta_max 26.05
_cell_measurement_theta_min 1.65
_cell_measurement_wavelength 0.71073
_cell_volume 661.78(13)
_computing_cell_refinement 'Stoe IPDS software (Stoe, 1996)'
_computing_data_collection 'Stoe IPDS software (Stoe, 1996)'
_computing_data_reduction 'XRED (Stoe, 1.08, 1996)'
_computing_molecular_graphics 'Ortep-3 for Windows (Farrugia, 1997)'
_computing_publication_material 'WinGX publication routines (Farrugia, 1999)'
_computing_structure_refinement 'SHELXL-97 (Sheldrick, 1997)'
_computing_structure_solution 'SIR92 (Giacovazzo et al, 1993)'
_diffrn_ambient_temperature 180
_diffrn_measured_fraction_theta_full 0.947
_diffrn_measured_fraction_theta_max 0.947
_diffrn_measurement_device 'Stoe IPDS'
_diffrn_measurement_method \f
_diffrn_radiation_monochromator graphite
_diffrn_radiation_source 'fine-focus sealed tube'
_diffrn_radiation_type MoK\a
_diffrn_radiation_wavelength 0.71073
_diffrn_reflns_av_R_equivalents 0.0244
_diffrn_reflns_av_unetI/netI 0.0162
_diffrn_reflns_limit_h_max 10
_diffrn_reflns_limit_h_min -10
_diffrn_reflns_limit_k_max 7
_diffrn_reflns_limit_k_min -7
_diffrn_reflns_limit_l_max 15
_diffrn_reflns_limit_l_min -16
_diffrn_reflns_number 4874
_diffrn_reflns_theta_full 26.03
_diffrn_reflns_theta_max 26.03
_diffrn_reflns_theta_min 3.91
_diffrn_standards_decay_% 0.1
_diffrn_standards_interval_time 4
_diffrn_standards_number 200
_exptl_absorpt_coefficient_mu 0.082
_exptl_absorpt_correction_T_max 0.992
_exptl_absorpt_correction_T_min 0.989
_exptl_absorpt_correction_type refdelf
_exptl_absorpt_process_details
;
(See: Walker, N. & Stuart, D. (1983) Acta Cryst. A39, 158-166)
;
_exptl_crystal_colour colourless
_exptl_crystal_density_diffrn 1.327
_exptl_crystal_density_method 'not measured'
_exptl_crystal_description parallelepiped
_exptl_crystal_F_000 280
_exptl_crystal_size_max 0.15
_exptl_crystal_size_mid 0.15
_exptl_crystal_size_min 0.07
_refine_diff_density_max 0.185
_refine_diff_density_min -0.225
_refine_diff_density_rms 0.034
_refine_ls_extinction_method none
_refine_ls_goodness_of_fit_ref 1.063
_refine_ls_hydrogen_treatment constr
_refine_ls_matrix_type full
_refine_ls_number_parameters 92
_refine_ls_number_reflns 1224
_refine_ls_number_restraints 0
_refine_ls_restrained_S_all 1.063
_refine_ls_R_factor_all 0.042
_refine_ls_R_factor_gt 0.0368
_refine_ls_shift/su_max 0
_refine_ls_shift/su_mean 0
_refine_ls_structure_factor_coef Fsqd
_refine_ls_weighting_details 'calc w=1/[\s^2^(Fo^2^)+(0.0414P)^2^+0.2704P] where P=(Fo^2^+2Fc^2^)/3'
_refine_ls_weighting_scheme calc
_refine_ls_wR_factor_gt 0.091
_refine_ls_wR_factor_ref 0.0943
_reflns_number_gt 1095
_reflns_number_total 1224
_reflns_threshold_expression >2\s(I)
_cod_data_source_file b617988f.txt
_cod_data_source_block 1
_cod_database_code 7052139

loop_
_symmetry_equiv_pos_as_xyz
'x, y, z'
'-x+1/2, y+1/2, -z+1/2'
'-x, -y, -z'
'x-1/2, -y-1/2, z-1/2'

loop_
_atom_site_label
_atom_site_type_symbol
_atom_site_fract_x
_atom_site_fract_y
_atom_site_fract_z
_atom_site_U_iso_or_equiv
_atom_site_adp_type
_atom_site_occupancy
_atom_site_symmetry_multiplicity
_atom_site_calc_flag
_atom_site_refinement_flags
_atom_site_disorder_assembly
_atom_site_disorder_group
N1 N 0.49318(13) 0.38551(19) 0.11567(8) 0.0266(3) Uani 1 1 d . . .
H1 H 0.4509 0.5185 0.1033 0.032 Uiso 1 1 calc R . .
N2 N 0.59043(12) 0.27624(19) 0.05057(8) 0.0258(3) Uani 1 1 d . . .
C3A C 0.56302(13) 0.0575(2) 0.19347(9) 0.0219(3) Uani 1 1 d . . .
C6 C 0.38817(15) 0.1285(2) 0.36464(10) 0.0280(3) Uani 1 1 d . . .
H6 H 0.3301 0.1482 0.4228 0.034 Uiso 1 1 calc R . .
C7A C 0.47154(14) 0.2576(2) 0.20261(9) 0.0223(3) Uani 1 1 d . . .
C4 C 0.56729(15) -0.1098(2) 0.27256(10) 0.0267(3) Uani 1 1 d . . .
H4 H 0.6277 -0.2426 0.2679 0.032 Uiso 1 1 calc R . .
C5 C 0.47987(15) -0.0720(2) 0.35689(10) 0.0289(3) Uani 1 1 d . . .
H5 H 0.4813 -0.1809 0.41 0.035 Uiso 1 1 calc R . .
C8 C 0.74438(15) -0.0829(2) 0.04945(11) 0.0307(3) Uani 1 1 d . . .
H8A H 0.7466 -0.0573 -0.0232 0.046 Uiso 1 1 calc R . .
H8B H 0.7152 -0.2423 0.0629 0.046 Uiso 1 1 calc R . .
H8C H 0.8423 -0.0546 0.0782 0.046 Uiso 1 1 calc R . .
C3 C 0.63403(14) 0.0808(2) 0.09660(9) 0.0233(3) Uani 1 1 d . . .
C7 C 0.38182(14) 0.2961(2) 0.28878(9) 0.0262(3) Uani 1 1 d . . .
H7 H 0.3211 0.4284 0.2943 0.031 Uiso 1 1 calc R . .

loop_
_atom_site_aniso_label
_atom_site_aniso_U_11
_atom_site_aniso_U_22
_atom_site_aniso_U_33
_atom_site_aniso_U_23
_atom_site_aniso_U_13
_atom_site_aniso_U_12
N1 0.0321(6) 0.0223(6) 0.0254(6) 0.0037(4) 0.0035(5) 0.0060(4)
N2 0.0282(6) 0.0265(6) 0.0229(5) 0.0018(4) 0.0028(4) 0.0001(4)
C3A 0.0210(6) 0.0221(6) 0.0226(6) -0.0007(5) -0.0018(5) -0.0020(5)
C6 0.0266(7) 0.0350(7) 0.0224(6) -0.0020(5) 0.0025(5) -0.0053(5)
C7A 0.0228(6) 0.0221(6) 0.0220(6) 0.0011(5) -0.0020(5) -0.0019(5)
C4 0.0283(7) 0.0238(7) 0.0281(6) 0.0029(5) -0.0023(5) 0.0008(5)
C5 0.0329(7) 0.0296(7) 0.0241(6) 0.0066(5) -0.0015(5) -0.0043(5)
C8 0.0309(7) 0.0286(7) 0.0325(7) -0.0009(6) 0.0046(6) 0.0016(5)
C3 0.0227(6) 0.0237(6) 0.0235(6) 0.0004(5) -0.0003(5) -0.0024(5)
C7 0.0241(7) 0.0282(7) 0.0264(6) -0.0033(5) 0.0000(5) 0.0013(5)

loop_
_atom_type_symbol
_atom_type_description
_atom_type_scat_dispersion_real
_atom_type_scat_dispersion_imag
_atom_type_scat_source
C C 0.0033 0.0016 'International Tables Vol C Tables 4.2.6.8 and 6.1.1.4'
H H 0 0 'International Tables Vol C Tables 4.2.6.8 and 6.1.1.4'
N N 0.0061 0.0033 'International Tables Vol C Tables 4.2.6.8 and 6.1.1.4'

loop_
_geom_angle_atom_site_label_1
_geom_angle_atom_site_label_2
_geom_angle_atom_site_label_3
_geom_angle
_geom_angle_site_symmetry_1
_geom_angle_site_symmetry_3
_geom_angle_publ_flag
C7A N1 N2 111.75(10) . . ?
C3 N2 N1 106.53(10) . . ?
C4 C3A C7A 119.85(12) . . ?
C4 C3A C3 134.93(12) . . ?
C7A C3A C3 105.22(11) . . ?
C7 C6 C5 121.98(13) . . ?
N1 C7A C7 132.11(12) . . ?
N1 C7A C3A 105.92(11) . . ?
C7 C7A C3A 121.97(11) . . ?
C5 C4 C3A 118.18(12) . . ?
C4 C5 C6 121.31(12) . . ?
N2 C3 C3A 110.56(11) . . ?
N2 C3 C8 121.99(11) . . ?
C3A C3 C8 127.44(11) . . ?
C6 C7 C7A 116.70(12) . . ?

loop_
_geom_bond_atom_site_label_1
_geom_bond_atom_site_label_2
_geom_bond_distance
_geom_bond_site_symmetry_2
_geom_bond_publ_flag
N1 C7A 1.3638(16) . ?
N1 N2 1.3693(15) . ?
N2 C3 1.3203(16) . ?
C3A C4 1.4050(17) . ?
C3A C7A 1.4060(17) . ?
C3A C3 1.4264(18) . ?
C6 C7 1.3762(19) . ?
C6 C5 1.4069(19) . ?
C7A C7 1.4041(19) . ?
C4 C5 1.372(2) . ?
C8 C3 1.4919(18) . ?

loop_
_cod_related_entry_id
_cod_related_entry_database
_cod_related_entry_code
1 ChemSpider 717139
